data_7109525
loop_
_publ_author_name
'Beatrix E. K. Barth'
'Eliza Leusmann'
'Klaus Harms'
'Stefanie Dehnen'

_publ_section_title
;
 Towards the installation of transition metal ions on donor ligand
 decorated tin sulfide clusters
;
_journal_name_full Chem.Commun.
_journal_page_first 6590
_journal_paper_doi 10.1039/c3cc43649g
_journal_volume 49
_journal_year 2013
_chemical_formula_moiety 'C68 H76 Br8 N16 S10 Sn4 Zn8, C H2 Cl2, C H Cl3'
_chemical_formula_sum 'C70 H79 Br8 Cl5 N16 S10 Sn4 Zn8'
_chemical_formula_weight 3279.34
_chemical_name_systematic
;

?

;
_space_group_IT_number 2
_symmetry_cell_setting triclinic
_symmetry_space_group_name_Hall '-P 1'
_symmetry_space_group_name_H-M 'P -1'
_atom_sites_solution_hydrogens geom
_atom_sites_solution_primary direct
_atom_sites_solution_secondary difmap
_audit_creation_method SHELXL-97
_cell_angle_alpha 85.537(5)
_cell_angle_beta 70.132(5)
_cell_angle_gamma 70.846(5)
_cell_formula_units_Z 2
_cell_length_a 16.0625(11)
_cell_length_b 18.7495(10)
_cell_length_c 20.2991(12)
_cell_measurement_reflns_used 9864
_cell_measurement_temperature 100(2)
_cell_measurement_theta_max 25.66
_cell_measurement_theta_min 1.42
_cell_volume 5427.3(6)
_computing_cell_refinement 'STOE X-AREA'
_computing_data_collection 'STOE X-AREA'
_computing_data_reduction 'STOE X-RED'
_computing_molecular_graphics 'DIAMOND 3.2h'
_computing_structure_refinement 'SHELXL-97 (Sheldrick, 1997)'
_computing_structure_solution 'SHELXS-97 (Sheldrick, 2008)'
_diffrn_ambient_temperature 100(2)
_diffrn_detector_area_resol_mean 6.67
_diffrn_measured_fraction_theta_full 0.715
_diffrn_measured_fraction_theta_max 0.715
_diffrn_measurement_device_type 'STOE IPDS-2T'
_diffrn_measurement_method '\w scans'
_diffrn_radiation_monochromator graphite
_diffrn_radiation_source 'fine-focus sealed tube'
_diffrn_radiation_type MoK\a
_diffrn_radiation_wavelength 0.71073
_diffrn_reflns_av_R_equivalents 0.1008
_diffrn_reflns_av_sigmaI/netI 0.1715
_diffrn_reflns_limit_h_max 19
_diffrn_reflns_limit_h_min -19
_diffrn_reflns_limit_k_max 22
_diffrn_reflns_limit_k_min -22
_diffrn_reflns_limit_l_max 24
_diffrn_reflns_limit_l_min -24
_diffrn_reflns_number 31482
_diffrn_reflns_theta_full 25.50
_diffrn_reflns_theta_max 25.50
_diffrn_reflns_theta_min 1.42
_exptl_absorpt_coefficient_mu 5.940
_exptl_absorpt_correction_T_max 0.5370
_exptl_absorpt_correction_T_min 0.3599
_exptl_absorpt_correction_type empirical
_exptl_absorpt_process_details XPREP
_exptl_crystal_colour colourless
_exptl_crystal_density_diffrn 2.007
_exptl_crystal_density_method 'not measured'
_exptl_crystal_description prism
_exptl_crystal_F_000 3152
_exptl_crystal_size_max 0.11
_exptl_crystal_size_mid 0.10
_exptl_crystal_size_min 0.04
_refine_diff_density_max 1.131
_refine_diff_density_min -0.920
_refine_diff_density_rms 0.123
_refine_ls_extinction_method none
_refine_ls_goodness_of_fit_ref 0.863
_refine_ls_hydrogen_treatment constr
_refine_ls_matrix_type full
_refine_ls_number_parameters 1129
_refine_ls_number_reflns 14453
_refine_ls_number_restraints 419
_refine_ls_restrained_S_all 0.855
_refine_ls_R_factor_all 0.1551
_refine_ls_R_factor_gt 0.0589
_refine_ls_shift/su_max 0.001
_refine_ls_shift/su_mean 0.000
_refine_ls_structure_factor_coef Fsqd
_refine_ls_weighting_details 'calc w=1/[\s^2^(Fo^2^)+(0.0301P)^2^+0.0000P] where P=(Fo^2^+2Fc^2^)/3'
_refine_ls_weighting_scheme calc
_refine_ls_wR_factor_gt 0.0938
_refine_ls_wR_factor_ref 0.1188
_reflns_number_gt 6506
_reflns_number_total 14453
_reflns_threshold_expression >2sigma(I)
_cod_data_source_file c3cc43649g.txt
_cod_data_source_block 5
_cod_original_sg_symbol_H-M P-1
_cod_database_code 7109525

loop_
_symmetry_equiv_pos_as_xyz
'x, y, z'
'-x, -y, -z'

loop_
_atom_site_label
_atom_site_type_symbol
_atom_site_fract_x
_atom_site_fract_y
_atom_site_fract_z
_atom_site_U_iso_or_equiv
_atom_site_adp_type
_atom_site_occupancy
_atom_site_symmetry_multiplicity
_atom_site_calc_flag
_atom_site_refinement_flags
_atom_site_disorder_assembly
_atom_site_disorder_group
C1 C 0.7484(11) 0.2292(9) 0.0256(7) 0.054(4) Uani 1 1 d U . .
H1A H 0.7014 0.2328 0.0037 0.081 Uiso 1 1 calc R . .
H1B H 0.8111 0.2074 -0.0085 0.081 Uiso 1 1 calc R . .
H1C H 0.7411 0.2796 0.0413 0.081 Uiso 1 1 calc R . .
C2 C 0.7349(11) 0.1777(9) 0.0895(8) 0.052(3) Uani 1 1 d U . .
C3 C 0.8073(10) 0.1734(9) 0.1223(7) 0.047(3) Uani 1 1 d U . .
H3A H 0.8066 0.2254 0.1287 0.057 Uiso 1 1 calc R . .
H3B H 0.8695 0.1457 0.0890 0.057 Uiso 1 1 calc R . .
C4 C 0.7965(12) 0.1360(8) 0.1918(8) 0.049(4) Uani 1 1 d U . .
C7 C 0.7319(11) 0.0043(9) 0.2800(8) 0.048(3) Uani 1 1 d U . .
C8 C 0.6963(10) -0.0277(9) 0.3516(8) 0.045(3) Uani 1 1 d U . .
C10 C 0.6141(11) 0.0017(9) 0.4701(8) 0.048(3) Uani 1 1 d U . .
H10 H 0.5778 0.0377 0.5080 0.058 Uiso 1 1 calc R . .
C11 C 0.6363(13) -0.0740(11) 0.4823(10) 0.068(5) Uani 1 1 d U . .
H11 H 0.6152 -0.0905 0.5287 0.082 Uiso 1 1 calc R . .
C12 C 0.6881(11) -0.1256(10) 0.4286(9) 0.053(4) Uani 1 1 d U . .
H12 H 0.7032 -0.1778 0.4387 0.064 Uiso 1 1 calc R . .
C13 C 0.7196(12) -0.1059(9) 0.3605(9) 0.057(4) Uani 1 1 d U . .
H13 H 0.7543 -0.1419 0.3225 0.069 Uiso 1 1 calc R . .
C14 C 0.7415(11) 0.1017(9) 0.0634(7) 0.050(4) Uani 1 1 d U . .
H14A H 0.7264 0.0699 0.1034 0.076 Uiso 1 1 calc R . .
H14B H 0.8052 0.0771 0.0318 0.076 Uiso 1 1 calc R . .
H14C H 0.6972 0.1092 0.0381 0.076 Uiso 1 1 calc R . .
C15 C 0.8606(11) 0.1362(10) 0.2313(8) 0.066(5) Uani 1 1 d U . .
H15A H 0.8714 0.1852 0.2268 0.099 Uiso 1 1 calc R . .
H15B H 0.9204 0.0960 0.2119 0.099 Uiso 1 1 calc R . .
H15C H 0.8318 0.1278 0.2809 0.099 Uiso 1 1 calc R . .
C16 C 0.7985(11) -0.0430(9) 0.2192(8) 0.047(3) Uani 1 1 d U . .
C18 C 0.9446(14) -0.0801(10) 0.1386(9) 0.069(5) Uani 1 1 d U . .
H18 H 1.0061 -0.0769 0.1206 0.082 Uiso 1 1 calc R . .
C19 C 0.9239(13) -0.1292(10) 0.1067(10) 0.069(5) Uani 1 1 d U . .
H19 H 0.9697 -0.1576 0.0662 0.083 Uiso 1 1 calc R . .
C20 C 0.8372(13) -0.1385(12) 0.1324(9) 0.076(5) Uani 1 1 d U . .
H20 H 0.8224 -0.1742 0.1114 0.091 Uiso 1 1 calc R . .
C21 C 0.7718(12) -0.0930(9) 0.1909(9) 0.055(4) Uani 1 1 d U . .
H21 H 0.7106 -0.0965 0.2106 0.066 Uiso 1 1 calc R . .
C121 C 0.4286(14) 0.6213(11) 0.3558(9) 0.074(6) Uani 1 1 d U . .
H121 H 0.4912 0.5969 0.3543 0.089 Uiso 1 1 calc R . .
C201 C 0.4551(10) 0.3332(8) 0.5100(7) 0.047(4) Uani 1 1 d U . .
H20A H 0.4006 0.3157 0.5248 0.070 Uiso 1 1 calc R . .
H20B H 0.4533 0.3627 0.5485 0.070 Uiso 1 1 calc R . .
H20C H 0.5124 0.2895 0.4973 0.070 Uiso 1 1 calc R . .
C202 C 0.4536(10) 0.3831(9) 0.4459(7) 0.043(3) Uani 1 1 d U . .
C203 C 0.5385(10) 0.4115(8) 0.4238(6) 0.040(3) Uani 1 1 d U . .
H20D H 0.5306 0.4460 0.4616 0.048 Uiso 1 1 calc R . .
H20E H 0.5951 0.3676 0.4199 0.048 Uiso 1 1 calc R . .
C204 C 0.5551(11) 0.4526(8) 0.3552(8) 0.045(3) Uani 1 1 d U . .
C207 C 0.4657(11) 0.5552(9) 0.2499(8) 0.041(3) Uani 1 1 d U . .
C208 C 0.4858(11) 0.5772(9) 0.1734(8) 0.050(4) Uani 1 1 d U . .
C210 C 0.5517(13) 0.5354(12) 0.0564(8) 0.072(5) Uani 1 1 d U . .
H210 H 0.5842 0.4952 0.0220 0.086 Uiso 1 1 calc R . .
C211 C 0.5202(16) 0.6096(14) 0.0372(11) 0.088(6) Uani 1 1 d U . .
H211 H 0.5340 0.6200 -0.0112 0.106 Uiso 1 1 calc R . .
C212 C 0.4702(17) 0.6683(14) 0.0856(12) 0.091(6) Uani 1 1 d U . .
H212 H 0.4485 0.7186 0.0716 0.109 Uiso 1 1 calc R . .
C213 C 0.4521(13) 0.6513(10) 0.1566(9) 0.065(5) Uani 1 1 d U . .
H213 H 0.4174 0.6900 0.1922 0.079 Uiso 1 1 calc R . .
C214 C 0.3615(10) 0.4513(8) 0.4671(7) 0.049(4) Uani 1 1 d U . .
H21A H 0.3571 0.4814 0.4260 0.074 Uiso 1 1 calc R . .
H21B H 0.3615 0.4828 0.5034 0.074 Uiso 1 1 calc R . .
H21C H 0.3079 0.4328 0.4852 0.074 Uiso 1 1 calc R . .
C215 C 0.6347(10) 0.4811(9) 0.3297(7) 0.046(4) Uani 1 1 d U . .
H21D H 0.6739 0.4597 0.2824 0.070 Uiso 1 1 calc R . .
H21E H 0.6717 0.4663 0.3612 0.070 Uiso 1 1 calc R . .
H21F H 0.6119 0.5363 0.3284 0.070 Uiso 1 1 calc R . .
C216 C 0.4008(12) 0.6069(10) 0.3069(9) 0.060(4) Uani 1 1 d U . .
C218 C 0.2472(12) 0.6984(10) 0.3614(10) 0.069(5) Uani 1 1 d U . .
H218 H 0.1853 0.7262 0.3631 0.082 Uiso 1 1 calc R . .
C219 C 0.2817(14) 0.7041(13) 0.4153(11) 0.096(7) Uani 1 1 d U . .
H219 H 0.2405 0.7328 0.4571 0.115 Uiso 1 1 calc R . .
C220 C 0.3688(15) 0.6708(14) 0.4085(12) 0.107(9) Uani 1 1 d U . .
H220 H 0.3916 0.6820 0.4426 0.128 Uiso 1 1 calc R . .
C301 C -0.0520(10) 0.4681(9) 0.2466(8) 0.051(4) Uani 1 1 d U . .
H30A H -0.0861 0.4390 0.2810 0.077 Uiso 1 1 calc R . .
H30B H -0.0957 0.5067 0.2281 0.077 Uiso 1 1 calc R . .
H30C H -0.0228 0.4925 0.2692 0.077 Uiso 1 1 calc R . .
C302 C 0.0228(12) 0.4156(9) 0.1871(8) 0.051(3) Uani 1 1 d U . .
C303 C -0.0218(12) 0.3716(10) 0.1539(9) 0.062(4) Uani 1 1 d U . .
H30D H -0.0670 0.3540 0.1925 0.074 Uiso 1 1 calc R . .
H30E H -0.0576 0.4075 0.1272 0.074 Uiso 1 1 calc R . .
C304 C 0.0439(11) 0.3049(9) 0.1063(8) 0.052(4) Uani 1 1 d U . .
C307 C 0.2419(10) 0.2245(9) 0.0019(8) 0.044(3) Uani 1 1 d U . .
C308 C 0.3121(10) 0.1543(9) -0.0338(8) 0.046(4) Uani 1 1 d U . .
C310 C 0.3814(11) 0.0247(9) -0.0261(8) 0.050(4) Uani 1 1 d U . .
H310 H 0.3863 -0.0194 0.0007 0.059 Uiso 1 1 calc R . .
C311 C 0.4382(12) 0.0187(10) -0.0950(8) 0.054(4) Uani 1 1 d U . .
H311 H 0.4802 -0.0292 -0.1154 0.065 Uiso 1 1 calc R . .
C312 C 0.4340(13) 0.0819(10) -0.1341(9) 0.061(4) Uani 1 1 d U . .
H312 H 0.4740 0.0788 -0.1814 0.073 Uiso 1 1 calc R . .
C313 C 0.3705(12) 0.1500(9) -0.1034(8) 0.052(4) Uani 1 1 d U . .
H313 H 0.3663 0.1944 -0.1298 0.063 Uiso 1 1 calc R . .
C314 C 0.0813(10) 0.4579(9) 0.1316(7) 0.052(4) Uani 1 1 d U . .
H31A H 0.1064 0.4858 0.1547 0.078 Uiso 1 1 calc R . .
H31B H 0.0415 0.4934 0.1080 0.078 Uiso 1 1 calc R . .
H31C H 0.1331 0.4213 0.0969 0.078 Uiso 1 1 calc R . .
C315 C 0.0043(12) 0.2672(10) 0.0673(9) 0.067(5) Uani 1 1 d U . .
H31D H 0.0315 0.2727 0.0169 0.100 Uiso 1 1 calc R . .
H31E H -0.0638 0.2908 0.0821 0.100 Uiso 1 1 calc R . .
H31F H 0.0193 0.2134 0.0776 0.100 Uiso 1 1 calc R . .
C316 C 0.2289(11) 0.2970(9) -0.0338(8) 0.050(4) Uani 1 1 d U . .
C318 C 0.2538(12) 0.4143(9) -0.0635(10) 0.067(5) Uani 1 1 d U . .
H318 H 0.2802 0.4518 -0.0603 0.081 Uiso 1 1 calc R . .
C319 C 0.2005(16) 0.4244(12) -0.1033(14) 0.111(9) Uani 1 1 d U . .
H319 H 0.1864 0.4711 -0.1257 0.133 Uiso 1 1 calc R . .
C320 C 0.165(2) 0.3715(14) -0.1137(17) 0.158(14) Uani 1 1 d U . .
H320 H 0.1329 0.3791 -0.1463 0.189 Uiso 1 1 calc R . .
C321 C 0.1771(14) 0.3057(9) -0.0760(10) 0.080(6) Uani 1 1 d U . .
H321 H 0.1501 0.2687 -0.0798 0.096 Uiso 1 1 calc R . .
C401 C 0.2086(13) -0.0336(9) 0.2730(8) 0.058(4) Uani 1 1 d U . .
H40A H 0.1801 -0.0111 0.2374 0.088 Uiso 1 1 calc R . .
H40B H 0.1888 -0.0774 0.2917 0.088 Uiso 1 1 calc R . .
H40C H 0.2768 -0.0498 0.2518 0.088 Uiso 1 1 calc R . .
C402 C 0.1776(12) 0.0243(9) 0.3320(8) 0.048(3) Uani 1 1 d U . .
C403 C 0.0697(11) 0.0447(9) 0.3710(8) 0.048(3) Uani 1 1 d U . .
H40D H 0.0391 0.0513 0.3349 0.057 Uiso 1 1 calc R . .
H40E H 0.0585 0.0006 0.3982 0.057 Uiso 1 1 calc R . .
C404 C 0.0220(10) 0.1113(8) 0.4184(7) 0.039(3) Uani 1 1 d U . .
C407 C 0.0106(10) 0.2356(9) 0.5204(8) 0.046(3) Uani 1 1 d U . .
C408 C -0.0323(11) 0.3152(10) 0.5454(9) 0.051(4) Uani 1 1 d U . .
C410 C -0.1033(12) 0.4396(10) 0.5244(9) 0.062(5) Uani 1 1 d U . .
H410 H -0.1254 0.4759 0.4937 0.075 Uiso 1 1 calc R . .
C411 C -0.1168(12) 0.4632(10) 0.5909(8) 0.057(4) Uani 1 1 d U . .
H411 H -0.1465 0.5152 0.6047 0.069 Uiso 1 1 calc R . .
C412 C -0.0886(12) 0.4137(10) 0.6364(9) 0.061(4) Uani 1 1 d U . .
H412 H -0.0993 0.4292 0.6828 0.074 Uiso 1 1 calc R . .
C413 C -0.0431(11) 0.3386(10) 0.6129(9) 0.054(4) Uani 1 1 d U . .
H413 H -0.0188 0.3026 0.6429 0.065 Uiso 1 1 calc R . .
C414 C 0.2307(11) -0.0081(9) 0.3831(7) 0.049(4) Uani 1 1 d U . .
H41A H 0.2980 -0.0211 0.3581 0.074 Uiso 1 1 calc R . .
H41B H 0.2161 -0.0536 0.4032 0.074 Uiso 1 1 calc R . .
H41C H 0.2119 0.0296 0.4207 0.074 Uiso 1 1 calc R . .
C415 C -0.0786(11) 0.1270(9) 0.4602(8) 0.060(4) Uani 1 1 d U . .
H41D H -0.0998 0.0868 0.4506 0.090 Uiso 1 1 calc R . .
H41E H -0.1152 0.1756 0.4472 0.090 Uiso 1 1 calc R . .
H41F H -0.0870 0.1291 0.5102 0.090 Uiso 1 1 calc R . .
C416 C 0.0354(11) 0.1727(9) 0.5662(8) 0.050(3) Uani 1 1 d U . .
C418 C -0.0094(12) 0.1163(10) 0.6693(9) 0.061(4) Uani 1 1 d U . .
H418 H -0.0531 0.1180 0.7151 0.073 Uiso 1 1 calc R . .
C419 C 0.0696(13) 0.0556(10) 0.6503(9) 0.062(4) Uani 1 1 d U . .
H419 H 0.0796 0.0153 0.6810 0.074 Uiso 1 1 calc R . .
C420 C 0.1331(13) 0.0544(9) 0.5870(9) 0.063(5) Uani 1 1 d U . .
H420 H 0.1883 0.0120 0.5721 0.076 Uiso 1 1 calc R . .
C421 C 0.1195(13) 0.1140(9) 0.5427(9) 0.058(4) Uani 1 1 d U . .
H421 H 0.1654 0.1148 0.4985 0.069 Uiso 1 1 calc R . .
N5 N 0.7288(9) 0.1118(7) 0.2146(6) 0.050(3) Uani 1 1 d U . .
N6 N 0.7078(9) 0.0796(7) 0.2822(6) 0.046(3) Uani 1 1 d U . .
N9 N 0.6446(8) 0.0255(7) 0.4029(7) 0.049(3) Uani 1 1 d U . .
N17 N 0.8830(9) -0.0353(8) 0.1945(7) 0.055(3) Uani 1 1 d U . .
N205 N 0.4976(8) 0.4542(7) 0.3233(6) 0.040(3) Uani 1 1 d U . .
N206 N 0.5129(9) 0.4840(7) 0.2558(6) 0.048(3) Uani 1 1 d U . .
N209 N 0.5346(10) 0.5219(8) 0.1258(6) 0.053(3) Uani 1 1 d U . .
N217 N 0.3135(12) 0.6466(11) 0.3030(10) 0.102(6) Uani 1 1 d U . .
N305 N 0.1285(10) 0.2850(7) 0.1048(7) 0.052(3) Uani 1 1 d U . .
N306 N 0.1913(10) 0.2184(7) 0.0668(7) 0.049(3) Uani 1 1 d U . .
N309 N 0.3182(9) 0.0917(7) 0.0050(6) 0.050(3) Uani 1 1 d U . .
N317 N 0.2709(11) 0.3481(9) -0.0264(8) 0.076(4) Uani 1 1 d U . .
N405 N 0.0671(10) 0.1557(7) 0.4184(7) 0.049(3) Uani 1 1 d U . .
N406 N 0.0225(9) 0.2264(7) 0.4534(7) 0.045(3) Uani 1 1 d U . .
N409 N -0.0588(9) 0.3651(8) 0.5005(7) 0.055(3) Uani 1 1 d U . .
N417 N -0.0301(9) 0.1743(8) 0.6277(7) 0.057(3) Uani 1 1 d U . .
S1 S 0.6139(3) 0.2851(2) 0.2677(2) 0.0479(10) Uani 1 1 d U . .
S2 S 0.5171(3) 0.3442(2) 0.12676(19) 0.0462(9) Uani 1 1 d U . .
S3 S 0.5029(3) 0.1485(2) 0.19917(19) 0.0457(9) Uani 1 1 d U . .
S4 S 0.4649(3) 0.1929(2) 0.39984(19) 0.0441(9) Uani 1 1 d U . .
S5 S 0.3295(3) 0.3720(2) 0.32046(19) 0.0431(9) Uani 1 1 d U . .
S6 S 0.2880(3) 0.3118(2) 0.15889(19) 0.0439(9) Uani 1 1 d U . .
S7 S 0.0938(3) 0.3767(2) 0.3430(2) 0.0478(10) Uani 1 1 d U . .
S8 S 0.0806(3) 0.2162(2) 0.2589(2) 0.0502(10) Uani 1 1 d U . .
S9 S 0.3226(3) 0.0905(2) 0.17457(19) 0.0453(9) Uani 1 1 d U . .
S10 S 0.2730(3) 0.1753(2) 0.36000(19) 0.0433(9) Uani 1 1 d U . .
Zn1 Zn 0.62219(13) 0.13708(11) 0.37585(9) 0.0472(5) Uani 1 1 d U . .
Zn2 Zn 0.58486(13) 0.41631(12) 0.16528(9) 0.0499(5) Uani 1 1 d U . .
Zn3 Zn 0.22818(12) 0.10985(10) 0.10699(9) 0.0464(4) Uani 1 1 d U . .
Zn4 Zn -0.02212(13) 0.32477(10) 0.40061(9) 0.0506(5) Uani 1 1 d U . .
Zn5 Zn 0.43695(12) 0.13186(10) 0.31738(8) 0.0421(4) Uani 1 1 d U . .
Zn6 Zn 0.38925(12) 0.18811(10) 0.14350(9) 0.0447(4) Uani 1 1 d U . .
Zn7 Zn 0.35969(13) 0.38173(10) 0.20023(9) 0.0445(4) Uani 1 1 d U . .
Zn8 Zn 0.22208(12) 0.30677(10) 0.37704(9) 0.0440(4) Uani 1 1 d U . .
Br1 Br 0.70023(13) 0.18342(11) 0.43231(10) 0.0671(5) Uani 1 1 d U . .
Br2 Br 0.74783(11) 0.39345(10) 0.12845(8) 0.0536(4) Uani 1 1 d U . .
Br3 Br 0.11705(12) 0.04982(11) 0.11818(9) 0.0644(5) Uani 1 1 d U . .
Br4 Br -0.15900(12) 0.33536(10) 0.37823(9) 0.0610(5) Uani 1 1 d U . .
Br5 Br 0.48802(11) -0.00346(9) 0.32827(8) 0.0473(4) Uani 1 1 d U . .
Br6 Br 0.48260(11) 0.17690(9) 0.02152(8) 0.0492(4) Uani 1 1 d U . .
Br7 Br 0.29510(12) 0.51212(9) 0.17658(9) 0.0579(5) Uani 1 1 d U . .
Br8 Br 0.19211(11) 0.32582(9) 0.49957(8) 0.0504(4) Uani 1 1 d U . .
Sn1 Sn 0.59977(7) 0.22687(6) 0.17002(5) 0.0435(3) Uani 1 1 d U . .
Sn2 Sn 0.46172(7) 0.31979(6) 0.35832(5) 0.0413(3) Uani 1 1 d U . .
Sn3 Sn 0.12670(7) 0.32834(6) 0.22525(6) 0.0453(3) Uani 1 1 d U . .
Sn4 Sn 0.20654(7) 0.12720(6) 0.29154(5) 0.0437(3) Uani 1 1 d U . .
C903 C 0.0972(15) 0.6627(12) 0.1592(10) 0.085(5) Uani 1 1 d U . .
H903 H 0.1373 0.6137 0.1711 0.102 Uiso 1 1 calc R . .
Cl5 Cl 0.1055(5) 0.6547(3) 0.0743(3) 0.107(2) Uani 1 1 d U . .
Cl6 Cl -0.0201(5) 0.6770(4) 0.2161(3) 0.116(2) Uani 1 1 d U . .
Cl7 Cl 0.1353(5) 0.7340(3) 0.1765(3) 0.1088(19) Uani 1 1 d U . .
C902 C 0.4645(15) 0.2609(17) 0.716(2) 0.23(3) Uani 0.50 1 d PDU A 2
H90C H 0.4866 0.2924 0.6772 0.275 Uiso 0.50 1 calc PR A 2
H90D H 0.4312 0.2340 0.6997 0.275 Uiso 0.50 1 calc PR A 2
Cl3 Cl 0.5606(10) 0.1943(7) 0.7178(6) 0.109(4) Uani 0.50 1 d PDU A 2
Cl4 Cl 0.3806(13) 0.3223(9) 0.7761(8) 0.146(5) Uani 0.50 1 d PDU A 2
C901 C 0.364(2) 0.3000(15) 0.7061(17) 0.125(13) Uani 0.50 1 d PDU B 1
H90A H 0.4083 0.3274 0.6807 0.150 Uiso 0.50 1 calc PR B 1
H90B H 0.3460 0.3108 0.7569 0.150 Uiso 0.50 1 calc PR B 1
Cl1 Cl 0.4145(14) 0.2122(8) 0.6899(7) 0.143(6) Uani 0.50 1 d PDU B 1
Cl2 Cl 0.2712(11) 0.3304(10) 0.6824(8) 0.148(5) Uani 0.50 1 d PDU B 1

loop_
_atom_site_aniso_label
_atom_site_aniso_U_11
_atom_site_aniso_U_22
_atom_site_aniso_U_33
_atom_site_aniso_U_23
_atom_site_aniso_U_13
_atom_site_aniso_U_12
C1 0.055(10) 0.063(10) 0.044(8) 0.012(7) -0.017(6) -0.020(8)
C2 0.061(7) 0.052(8) 0.043(7) 0.010(5) -0.019(5) -0.017(6)
C3 0.043(7) 0.053(10) 0.044(8) 0.011(6) -0.014(6) -0.016(7)
C4 0.059(10) 0.036(9) 0.062(9) 0.017(7) -0.035(8) -0.017(7)
C7 0.045(8) 0.046(6) 0.055(7) 0.010(4) -0.019(6) -0.014(7)
C8 0.042(9) 0.053(6) 0.052(6) 0.016(5) -0.026(6) -0.025(7)
C10 0.043(9) 0.067(8) 0.048(7) 0.009(6) -0.019(7) -0.031(8)
C11 0.074(13) 0.078(10) 0.063(9) 0.028(7) -0.038(9) -0.030(10)
C12 0.049(10) 0.050(8) 0.076(10) 0.030(6) -0.037(8) -0.026(8)
C13 0.060(11) 0.054(7) 0.068(8) 0.019(7) -0.036(8) -0.021(8)
C14 0.056(10) 0.059(8) 0.037(9) 0.005(6) -0.017(7) -0.019(7)
C15 0.042(10) 0.092(14) 0.063(10) -0.002(9) -0.029(8) -0.008(9)
C16 0.049(8) 0.046(9) 0.050(8) 0.013(6) -0.023(6) -0.018(7)
C18 0.062(10) 0.058(12) 0.076(12) -0.007(8) -0.016(8) -0.010(8)
C19 0.065(9) 0.057(12) 0.079(12) -0.003(8) -0.028(8) -0.005(9)
C20 0.062(10) 0.103(15) 0.072(12) -0.019(9) -0.044(9) -0.013(9)
C21 0.045(8) 0.055(11) 0.073(11) 0.001(7) -0.036(7) -0.009(7)
C121 0.057(10) 0.092(15) 0.058(11) -0.014(8) -0.016(8) -0.005(9)
C201 0.041(9) 0.059(10) 0.035(7) 0.010(6) -0.013(7) -0.011(7)
C202 0.038(7) 0.052(7) 0.038(6) 0.007(5) -0.018(5) -0.010(5)
C203 0.055(8) 0.041(9) 0.028(7) 0.001(5) -0.019(6) -0.013(6)
C204 0.065(10) 0.031(9) 0.052(8) 0.006(6) -0.031(7) -0.021(7)
C207 0.059(9) 0.040(7) 0.049(6) 0.013(4) -0.036(6) -0.031(6)
C208 0.055(10) 0.059(7) 0.049(6) 0.017(5) -0.036(7) -0.020(7)
C210 0.083(14) 0.113(12) 0.038(7) 0.026(7) -0.020(9) -0.062(11)
C211 0.111(19) 0.136(14) 0.060(10) 0.057(8) -0.062(12) -0.069(14)
C212 0.108(19) 0.111(13) 0.092(12) 0.057(9) -0.071(14) -0.057(13)
C213 0.096(14) 0.060(8) 0.077(9) 0.032(7) -0.057(10) -0.048(9)
C214 0.048(8) 0.053(9) 0.041(9) 0.007(6) -0.013(7) -0.013(6)
C215 0.053(9) 0.057(11) 0.045(9) 0.016(7) -0.032(7) -0.024(7)
C216 0.038(8) 0.072(11) 0.059(8) 0.006(7) -0.015(7) -0.007(7)
C218 0.035(9) 0.065(12) 0.100(13) 0.009(9) -0.020(8) -0.012(7)
C219 0.050(10) 0.124(19) 0.091(14) -0.018(12) -0.021(10) 0.004(11)
C220 0.062(11) 0.14(2) 0.104(16) -0.049(13) -0.040(12) 0.011(12)
C301 0.040(8) 0.055(10) 0.063(9) -0.004(7) -0.029(6) -0.007(6)
C302 0.053(8) 0.042(7) 0.056(9) -0.002(5) -0.029(6) 0.001(6)
C303 0.049(9) 0.062(11) 0.070(12) -0.019(7) -0.027(8) 0.000(6)
C304 0.051(8) 0.054(10) 0.052(10) -0.007(6) -0.032(8) -0.001(7)
C307 0.037(8) 0.047(6) 0.057(7) 0.004(5) -0.028(6) -0.014(6)
C308 0.027(8) 0.046(7) 0.060(7) 0.012(6) -0.019(5) -0.004(6)
C310 0.042(9) 0.049(8) 0.066(8) 0.012(6) -0.028(6) -0.017(6)
C311 0.051(10) 0.058(9) 0.058(8) -0.002(7) -0.027(7) -0.014(8)
C312 0.062(11) 0.075(10) 0.048(9) 0.003(6) -0.020(7) -0.023(8)
C313 0.069(11) 0.055(8) 0.043(7) 0.010(6) -0.027(6) -0.024(7)
C314 0.047(9) 0.058(10) 0.050(8) 0.002(6) -0.031(6) 0.001(7)
C315 0.052(10) 0.059(12) 0.097(14) -0.023(9) -0.035(10) -0.011(9)
C316 0.046(10) 0.040(7) 0.069(10) 0.002(6) -0.031(7) -0.007(6)
C318 0.061(11) 0.044(9) 0.113(15) 0.023(9) -0.053(10) -0.018(8)
C319 0.112(18) 0.076(14) 0.21(3) 0.081(15) -0.122(17) -0.058(13)
C320 0.22(3) 0.12(2) 0.28(3) 0.14(2) -0.22(3) -0.12(2)
C321 0.115(16) 0.034(10) 0.137(17) 0.028(9) -0.101(14) -0.027(10)
C401 0.081(12) 0.048(8) 0.051(9) 0.004(6) -0.014(7) -0.036(9)
C402 0.057(8) 0.045(7) 0.041(8) 0.001(5) -0.011(5) -0.019(6)
C403 0.060(7) 0.048(9) 0.045(9) 0.010(5) -0.021(6) -0.027(6)
C404 0.039(7) 0.047(8) 0.036(8) 0.010(6) -0.013(6) -0.021(6)
C407 0.032(8) 0.059(7) 0.047(6) -0.001(5) -0.013(7) -0.016(7)
C408 0.041(10) 0.059(7) 0.058(7) -0.003(6) -0.018(8) -0.022(8)
C410 0.060(12) 0.065(8) 0.070(9) -0.007(7) -0.037(10) -0.014(9)
C411 0.065(12) 0.062(9) 0.062(9) 0.001(7) -0.033(9) -0.030(9)
C412 0.056(11) 0.075(10) 0.055(9) -0.004(7) -0.018(9) -0.022(9)
C413 0.046(10) 0.062(9) 0.060(8) -0.003(7) -0.018(8) -0.025(8)
C414 0.050(9) 0.054(10) 0.045(8) 0.014(7) -0.009(7) -0.027(8)
C415 0.057(8) 0.060(11) 0.060(10) 0.005(8) -0.009(7) -0.026(8)
C416 0.051(9) 0.062(8) 0.055(8) 0.007(7) -0.032(6) -0.028(6)
C418 0.063(10) 0.077(12) 0.051(9) 0.008(7) -0.023(7) -0.029(8)
C419 0.073(11) 0.064(10) 0.069(10) 0.012(8) -0.046(8) -0.028(7)
C420 0.068(11) 0.043(9) 0.076(10) -0.012(7) -0.030(7) -0.004(8)
C421 0.068(9) 0.055(10) 0.064(10) -0.003(7) -0.032(7) -0.025(7)
N5 0.067(9) 0.053(8) 0.046(6) 0.016(5) -0.034(6) -0.025(7)
N6 0.044(7) 0.047(6) 0.050(6) 0.011(4) -0.016(5) -0.019(5)
N9 0.033(7) 0.062(6) 0.055(6) 0.015(5) -0.017(6) -0.018(5)
N17 0.040(7) 0.058(9) 0.061(8) 0.006(6) -0.013(6) -0.012(6)
N205 0.043(7) 0.048(8) 0.031(5) 0.007(5) -0.016(5) -0.015(6)
N206 0.061(8) 0.043(6) 0.039(5) 0.012(4) -0.017(5) -0.018(5)
N209 0.067(8) 0.070(6) 0.039(5) 0.017(5) -0.028(6) -0.035(6)
N217 0.060(9) 0.117(16) 0.120(13) -0.023(10) -0.035(9) -0.008(8)
N305 0.051(7) 0.047(7) 0.061(8) -0.008(6) -0.033(6) -0.004(6)
N306 0.053(8) 0.047(6) 0.054(7) -0.010(4) -0.031(5) -0.006(5)
N309 0.050(7) 0.050(6) 0.049(5) 0.011(5) -0.023(5) -0.012(5)
N317 0.084(11) 0.076(10) 0.097(12) 0.033(8) -0.050(9) -0.049(9)
N405 0.054(8) 0.045(6) 0.056(8) 0.003(5) -0.029(7) -0.016(6)
N406 0.031(7) 0.050(6) 0.048(6) -0.001(4) -0.010(6) -0.009(5)
N409 0.046(8) 0.056(6) 0.070(6) -0.007(5) -0.027(5) -0.015(7)
N417 0.054(8) 0.071(9) 0.060(7) 0.014(6) -0.033(5) -0.028(7)
S1 0.043(2) 0.058(3) 0.044(2) 0.0066(18) -0.0178(18) -0.017(2)
S2 0.053(2) 0.052(2) 0.043(2) 0.0147(18) -0.0271(18) -0.0209(19)
S3 0.046(2) 0.052(3) 0.043(2) 0.0105(18) -0.0212(18) -0.0168(19)
S4 0.046(2) 0.047(2) 0.044(2) 0.0111(17) -0.0219(18) -0.0160(18)
S5 0.044(2) 0.047(2) 0.044(2) 0.0044(17) -0.0233(17) -0.0129(18)
S6 0.050(2) 0.043(2) 0.047(2) 0.0053(17) -0.0289(18) -0.0129(18)
S7 0.044(2) 0.045(2) 0.059(2) 0.0031(18) -0.0270(19) -0.0105(18)
S8 0.046(2) 0.045(2) 0.067(3) 0.0009(19) -0.029(2) -0.0136(18)
S9 0.044(2) 0.046(2) 0.046(2) 0.0001(17) -0.0167(17) -0.0121(18)
S10 0.039(2) 0.044(2) 0.049(2) 0.0049(17) -0.0190(18) -0.0129(17)
Zn1 0.0454(11) 0.0537(12) 0.0471(11) 0.0083(9) -0.0227(9) -0.0157(9)
Zn2 0.0520(12) 0.0630(13) 0.0430(11) 0.0052(9) -0.0215(9) -0.0240(10)
Zn3 0.0422(11) 0.0487(11) 0.0519(11) 0.0001(8) -0.0194(9) -0.0152(9)
Zn4 0.0460(11) 0.0493(12) 0.0596(12) 0.0027(9) -0.0235(9) -0.0134(9)
Zn5 0.0430(10) 0.0452(11) 0.0427(10) 0.0071(8) -0.0204(8) -0.0149(8)
Zn6 0.0474(11) 0.0443(11) 0.0478(10) 0.0097(8) -0.0233(9) -0.0159(9)
Zn7 0.0510(11) 0.0446(11) 0.0478(10) 0.0108(8) -0.0282(9) -0.0178(9)
Zn8 0.0440(10) 0.0435(11) 0.0501(11) 0.0063(8) -0.0231(9) -0.0144(8)
Br1 0.0651(12) 0.0714(13) 0.0847(13) 0.0075(10) -0.0476(10) -0.0247(10)
Br2 0.0523(10) 0.0570(11) 0.0589(10) 0.0137(8) -0.0248(8) -0.0230(8)
Br3 0.0517(11) 0.0728(13) 0.0742(12) -0.0121(9) -0.0161(9) -0.0287(9)
Br4 0.0476(10) 0.0625(12) 0.0776(12) 0.0057(9) -0.0292(9) -0.0158(9)
Br5 0.0492(9) 0.0447(10) 0.0504(9) 0.0078(7) -0.0223(8) -0.0135(7)
Br6 0.0564(10) 0.0521(10) 0.0457(9) 0.0145(7) -0.0246(8) -0.0208(8)
Br7 0.0629(11) 0.0472(10) 0.0780(12) 0.0197(8) -0.0424(9) -0.0202(8)
Br8 0.0509(10) 0.0562(11) 0.0491(9) 0.0056(7) -0.0232(8) -0.0178(8)
Sn1 0.0442(6) 0.0497(7) 0.0409(6) 0.0098(5) -0.0194(5) -0.0169(5)
Sn2 0.0463(6) 0.0432(7) 0.0407(6) 0.0078(5) -0.0226(5) -0.0157(5)
Sn3 0.0448(6) 0.0420(7) 0.0540(7) 0.0024(5) -0.0252(5) -0.0112(5)
Sn4 0.0443(6) 0.0421(7) 0.0474(6) 0.0022(5) -0.0176(5) -0.0149(5)
C903 0.092(10) 0.097(15) 0.088(9) 0.024(11) -0.052(9) -0.039(12)
Cl5 0.155(6) 0.105(5) 0.091(4) 0.027(3) -0.066(4) -0.062(4)
Cl6 0.100(4) 0.135(6) 0.108(4) 0.020(4) -0.039(3) -0.030(4)
Cl7 0.143(6) 0.096(5) 0.107(4) -0.002(3) -0.061(4) -0.042(4)
C902 0.20(4) 0.19(4) 0.17(3) 0.06(3) 0.00(3) 0.02(3)
Cl3 0.153(11) 0.090(9) 0.124(10) 0.030(7) -0.070(8) -0.073(7)
Cl4 0.193(15) 0.138(13) 0.122(11) 0.019(9) -0.056(10) -0.075(9)
C901 0.13(3) 0.185(18) 0.04(2) -0.02(2) 0.01(2) -0.05(3)
Cl1 0.290(18) 0.128(10) 0.120(11) 0.067(8) -0.144(12) -0.140(10)
Cl2 0.124(11) 0.182(14) 0.143(12) -0.011(11) -0.010(9) -0.085(9)

loop_
_atom_type_symbol
_atom_type_description
_atom_type_scat_dispersion_real
_atom_type_scat_dispersion_imag
_atom_type_scat_source
C C 0.0033 0.0016 'International Tables Vol C Tables 4.2.6.8 and 6.1.1.4'
H H 0.0000 0.0000 'International Tables Vol C Tables 4.2.6.8 and 6.1.1.4'
Br Br -0.2901 2.4595 'International Tables Vol C Tables 4.2.6.8 and 6.1.1.4'
Cl Cl 0.1484 0.1585 'International Tables Vol C Tables 4.2.6.8 and 6.1.1.4'
N N 0.0061 0.0033 'International Tables Vol C Tables 4.2.6.8 and 6.1.1.4'
S S 0.1246 0.1234 'International Tables Vol C Tables 4.2.6.8 and 6.1.1.4'
Sn Sn -0.6537 1.4246 'International Tables Vol C Tables 4.2.6.8 and 6.1.1.4'
Zn Zn 0.2839 1.4301 'International Tables Vol C Tables 4.2.6.8 and 6.1.1.4'

loop_
_geom_angle_atom_site_label_1
_geom_angle_atom_site_label_2
_geom_angle_atom_site_label_3
_geom_angle
C2 C1 H1A 109.5
C2 C1 H1B 109.5
H1A C1 H1B 109.5
C2 C1 H1C 109.5
H1A C1 H1C 109.5
H1B C1 H1C 109.5
C3 C2 C14 113.7(13)
C3 C2 C1 108.4(14)
C14 C2 C1 107.6(12)
C3 C2 Sn1 106.1(10)
C14 C2 Sn1 110.0(11)
C1 C2 Sn1 111.1(10)
C2 C3 C4 116.4(13)
C2 C3 H3A 108.2
C4 C3 H3A 108.2
C2 C3 H3B 108.2
C4 C3 H3B 108.2
H3A C3 H3B 107.3
N5 C4 C15 124.7(14)
N5 C4 C3 115.6(14)
C15 C4 C3 119.4(15)
N6 C7 C16 123.6(15)
N6 C7 C8 112.9(14)
C16 C7 C8 122.6(15)
N9 C8 C13 125.3(15)
N9 C8 C7 113.5(14)
C13 C8 C7 121.2(15)
C11 C10 N9 119.8(16)
C11 C10 H10 120.1
N9 C10 H10 120.1
C12 C11 C10 120.4(17)
C12 C11 H11 119.8
C10 C11 H11 119.8
C11 C12 C13 122.8(17)
C11 C12 H12 118.6
C13 C12 H12 118.6
C12 C13 C8 114.1(16)
C12 C13 H13 123.0
C8 C13 H13 123.0
C2 C14 H14A 109.5
C2 C14 H14B 109.5
H14A C14 H14B 109.5
C2 C14 H14C 109.5
H14A C14 H14C 109.5
H14B C14 H14C 109.5
C4 C15 H15A 109.5
C4 C15 H15B 109.5
H15A C15 H15B 109.5
C4 C15 H15C 109.5
H15A C15 H15C 109.5
H15B C15 H15C 109.5
N17 C16 C21 124.0(16)
N17 C16 C7 116.8(16)
C21 C16 C7 119.2(16)
N17 C18 C19 123.6(19)
N17 C18 H18 118.2
C19 C18 H18 118.2
C18 C19 C20 120.7(19)
C18 C19 H19 119.7
C20 C19 H19 119.7
C19 C20 C21 116.9(19)
C19 C20 H20 121.5
C21 C20 H20 121.5
C16 C21 C20 118.4(17)
C16 C21 H21 120.8
C20 C21 H21 120.8
C216 C121 C220 119.9(19)
C216 C121 H121 120.0
C220 C121 H121 120.0
C202 C201 H20A 109.5
C202 C201 H20B 109.5
H20A C201 H20B 109.5
C202 C201 H20C 109.5
H20A C201 H20C 109.5
H20B C201 H20C 109.5
C203 C202 C201 109.1(11)
C203 C202 C214 109.9(13)
C201 C202 C214 108.4(11)
C203 C202 Sn2 108.3(9)
C201 C202 Sn2 111.1(10)
C214 C202 Sn2 110.0(10)
C204 C203 C202 115.8(12)
C204 C203 H20D 108.3
C202 C203 H20D 108.3
C204 C203 H20E 108.3
C202 C203 H20E 108.3
H20D C203 H20E 107.4
N205 C204 C215 126.7(13)
N205 C204 C203 113.6(13)
C215 C204 C203 119.6(13)
N206 C207 C216 125.6(14)
N206 C207 C208 111.9(14)
C216 C207 C208 122.5(15)
N209 C208 C213 122.9(14)
N209 C208 C207 116.5(14)
C213 C208 C207 120.6(15)
N209 C210 C211 118.0(18)
N209 C210 H210 121.0
C211 C210 H210 121.0
C212 C211 C210 122.3(17)
C212 C211 H211 118.8
C210 C211 H211 118.8
C211 C212 C213 117(2)
C211 C212 H212 121.3
C213 C212 H212 121.3
C208 C213 C212 118.4(19)
C208 C213 H213 120.8
C212 C213 H213 120.8
C202 C214 H21A 109.5
C202 C214 H21B 109.5
H21A C214 H21B 109.5
C202 C214 H21C 109.5
H21A C214 H21C 109.5
H21B C214 H21C 109.5
C204 C215 H21D 109.5
C204 C215 H21E 109.5
H21D C215 H21E 109.5
C204 C215 H21F 109.5
H21D C215 H21F 109.5
H21E C215 H21F 109.5
C121 C216 N217 122.0(18)
C121 C216 C207 119.7(16)
N217 C216 C207 117.8(16)
C219 C218 N217 115.2(16)
C219 C218 H218 122.4
N217 C218 H218 122.4
C220 C219 C218 121(2)
C220 C219 H219 119.6
C218 C219 H219 119.6
C219 C220 C121 123(2)
C219 C220 H220 118.3
C121 C220 H220 118.3
C302 C301 H30A 109.5
C302 C301 H30B 109.5
H30A C301 H30B 109.5
C302 C301 H30C 109.5
H30A C301 H30C 109.5
H30B C301 H30C 109.5
C301 C302 C314 112.1(15)
C301 C302 C303 110.2(14)
C314 C302 C303 112.2(14)
C301 C302 Sn3 111.3(9)
C314 C302 Sn3 104.6(10)
C303 C302 Sn3 106.1(11)
C304 C303 C302 116.9(13)
C304 C303 H30D 108.1
C302 C303 H30D 108.1
C304 C303 H30E 108.1
C302 C303 H30E 108.1
H30D C303 H30E 107.3
N305 C304 C303 115.2(14)
N305 C304 C315 126.9(14)
C303 C304 C315 117.9(13)
N306 C307 C308 115.7(13)
N306 C307 C316 122.6(14)
C308 C307 C316 121.6(13)
N309 C308 C313 120.6(14)
N309 C308 C307 116.0(13)
C313 C308 C307 123.4(13)
N309 C310 C311 122.3(14)
N309 C310 H310 118.8
C311 C310 H310 118.8
C312 C311 C310 119.8(16)
C312 C311 H311 120.1
C310 C311 H311 120.1
C311 C312 C313 118.6(16)
C311 C312 H312 120.7
C313 C312 H312 120.7
C312 C313 C308 120.4(14)
C312 C313 H313 119.8
C308 C313 H313 119.8
C302 C314 H31A 109.5
C302 C314 H31B 109.5
H31A C314 H31B 109.5
C302 C314 H31C 109.5
H31A C314 H31C 109.5
H31B C314 H31C 109.5
C304 C315 H31D 109.5
C304 C315 H31E 109.5
H31D C315 H31E 109.5
C304 C315 H31F 109.5
H31D C315 H31F 109.5
H31E C315 H31F 109.5
C321 C316 N317 124.5(15)
C321 C316 C307 113.7(15)
N317 C316 C307 121.7(13)
C319 C318 N317 119.7(18)
C319 C318 H318 120.1
N317 C318 H318 120.1
C318 C319 C320 123.3(18)
C318 C319 H319 118.4
C320 C319 H319 118.4
C319 C320 C321 119(2)
C319 C320 H320 120.3
C321 C320 H320 120.3
C316 C321 C320 116.7(18)
C316 C321 H321 121.7
C320 C321 H321 121.7
C402 C401 H40A 109.5
C402 C401 H40B 109.5
H40A C401 H40B 109.5
C402 C401 H40C 109.5
H40A C401 H40C 109.5
H40B C401 H40C 109.5
C401 C402 C414 109.2(14)
C401 C402 C403 109.9(14)
C414 C402 C403 110.1(12)
C401 C402 Sn4 110.9(10)
C414 C402 Sn4 108.7(11)
C403 C402 Sn4 108.1(10)
C404 C403 C402 118.6(13)
C404 C403 H40D 107.7
C402 C403 H40D 107.7
C404 C403 H40E 107.7
C402 C403 H40E 107.7
H40D C403 H40E 107.1
N405 C404 C403 118.0(13)
N405 C404 C415 123.2(14)
C403 C404 C415 118.6(14)
N406 C407 C408 112.9(13)
N406 C407 C416 123.9(14)
C408 C407 C416 123.1(14)
N409 C408 C413 120.7(16)
N409 C408 C407 116.8(15)
C413 C408 C407 122.4(15)
C411 C410 N409 122.5(15)
C411 C410 H410 118.7
N409 C410 H410 118.7
C412 C411 C410 120.7(18)
C412 C411 H411 119.6
C410 C411 H411 119.6
C411 C412 C413 117.3(17)
C411 C412 H412 121.3
C413 C412 H412 121.3
C412 C413 C408 121.1(15)
C412 C413 H413 119.5
C408 C413 H413 119.5
C402 C414 H41A 109.5
C402 C414 H41B 109.5
H41A C414 H41B 109.5
C402 C414 H41C 109.5
H41A C414 H41C 109.5
H41B C414 H41C 109.5
C404 C415 H41D 109.5
C404 C415 H41E 109.5
H41D C415 H41E 109.5
C404 C415 H41F 109.5
H41D C415 H41F 109.5
H41E C415 H41F 109.5
N417 C416 C421 123.7(15)
N417 C416 C407 115.3(14)
C421 C416 C407 120.8(15)
N417 C418 C419 124.4(16)
N417 C418 H418 117.8
C419 C418 H418 117.8
C420 C419 C418 118.0(16)
C420 C419 H419 121.0
C418 C419 H419 121.0
C419 C420 C421 121.1(16)
C419 C420 H420 119.5
C421 C420 H420 119.5
C420 C421 C416 116.5(16)
C420 C421 H421 121.7
C416 C421 H421 121.7
C4 N5 N6 120.6(13)
C7 N6 N5 113.9(13)
C7 N6 Zn1 118.4(10)
N5 N6 Zn1 126.3(9)
C8 N9 C10 117.6(14)
C8 N9 Zn1 117.5(10)
C10 N9 Zn1 124.8(11)
C16 N17 C18 116.3(17)
C204 N205 N206 118.1(13)
C207 N206 N205 118.4(12)
C207 N206 Zn2 118.0(10)
N205 N206 Zn2 122.4(9)
C208 N209 C210 120.8(15)
C208 N209 Zn2 115.0(10)
C210 N209 Zn2 124.2(12)
C216 N217 C218 117.7(16)
C304 N305 N306 117.9(13)
C307 N306 N305 117.7(13)
C307 N306 Zn3 115.1(10)
N305 N306 Zn3 126.5(9)
C308 N309 C310 118.3(13)
C308 N309 Zn3 114.8(10)
C310 N309 Zn3 126.9(10)
C316 N317 C318 116.1(15)
C404 N405 N406 121.3(13)
C407 N406 N405 122.1(12)
C407 N406 Zn4 116.5(10)
N405 N406 Zn4 121.4(9)
C408 N409 C410 117.4(15)
C408 N409 Zn4 116.1(11)
C410 N409 Zn4 126.3(11)
C416 N417 C418 116.1(14)
Sn2 S1 Sn1 106.95(16)
Zn2 S2 Zn7 105.20(17)
Zn2 S2 Sn1 94.08(14)
Zn7 S2 Sn1 107.77(15)
Zn5 S3 Zn6 111.50(17)
Zn5 S3 Sn1 116.15(18)
Zn6 S3 Sn1 110.64(15)
Zn1 S4 Zn5 101.89(16)
Zn1 S4 Sn2 99.79(16)
Zn5 S4 Sn2 107.23(14)
Zn7 S5 Zn8 114.56(17)
Zn7 S5 Sn2 116.69(17)
Zn8 S5 Sn2 107.12(15)
Zn6 S6 Zn7 105.28(15)
Zn6 S6 Sn3 115.91(17)
Zn7 S6 Sn3 116.12(16)
Zn4 S7 Zn8 105.01(16)
Zn4 S7 Sn3 97.04(16)
Zn8 S7 Sn3 105.90(16)
Sn4 S8 Sn3 105.60(16)
Zn3 S9 Zn6 103.51(15)
Zn3 S9 Sn4 101.34(15)
Zn6 S9 Sn4 105.54(16)
Zn8 S10 Zn5 108.59(17)
Zn8 S10 Sn4 116.31(15)
Zn5 S10 Sn4 112.54(16)
N6 Zn1 N9 77.5(5)
N6 Zn1 S4 122.1(4)
N9 Zn1 S4 107.5(4)
N6 Zn1 Br1 113.7(4)
N9 Zn1 Br1 105.2(4)
S4 Zn1 Br1 119.56(14)
N206 Zn2 N209 77.9(5)
N206 Zn2 S2 121.3(4)
N209 Zn2 S2 102.5(4)
N206 Zn2 Br2 112.8(4)
N209 Zn2 Br2 103.4(4)
S2 Zn2 Br2 123.47(14)
N309 Zn3 N306 78.3(5)
N309 Zn3 S9 105.1(4)
N306 Zn3 S9 116.1(4)
N309 Zn3 Br3 107.6(4)
N306 Zn3 Br3 111.8(4)
S9 Zn3 Br3 126.04(13)
N409 Zn4 N406 77.3(6)
N409 Zn4 S7 100.5(4)
N406 Zn4 S7 114.0(4)
N409 Zn4 Br4 108.1(4)
N406 Zn4 Br4 112.6(4)
S7 Zn4 Br4 129.37(12)
S3 Zn5 S4 119.69(16)
S3 Zn5 S10 114.74(14)
S4 Zn5 S10 98.96(15)
S3 Zn5 Br5 104.12(12)
S4 Zn5 Br5 111.20(11)
S10 Zn5 Br5 107.87(12)
S6 Zn6 S9 117.60(15)
S6 Zn6 S3 120.71(16)
S9 Zn6 S3 99.73(15)
S6 Zn6 Br6 104.19(12)
S9 Zn6 Br6 111.18(12)
S3 Zn6 Br6 102.57(12)
S5 Zn7 S2 117.71(14)
S5 Zn7 S6 111.70(16)
S2 Zn7 S6 105.65(15)
S5 Zn7 Br7 108.25(12)
S2 Zn7 Br7 105.41(12)
S6 Zn7 Br7 107.56(11)
S10 Zn8 S7 117.23(15)
S10 Zn8 S5 118.06(15)
S7 Zn8 S5 100.65(15)
S10 Zn8 Br8 104.31(12)
S7 Zn8 Br8 111.95(12)
S5 Zn8 Br8 104.15(12)
C2 Sn1 S3 114.2(5)
C2 Sn1 S2 107.9(4)
S3 Sn1 S2 107.73(14)
C2 Sn1 S1 111.9(5)
S3 Sn1 S1 116.86(14)
S2 Sn1 S1 96.26(14)
C202 Sn2 S5 112.6(4)
C202 Sn2 S1 113.5(4)
S5 Sn2 S1 116.59(13)
C202 Sn2 S4 106.1(4)
S5 Sn2 S4 108.21(14)
S1 Sn2 S4 98.05(14)
C302 Sn3 S6 115.4(5)
C302 Sn3 S8 111.2(5)
S6 Sn3 S8 118.17(14)
C302 Sn3 S7 103.1(4)
S6 Sn3 S7 108.34(13)
S8 Sn3 S7 97.78(14)
C402 Sn4 S10 112.5(4)
C402 Sn4 S8 113.0(5)
S10 Sn4 S8 117.30(14)
C402 Sn4 S9 104.8(4)
S10 Sn4 S9 108.34(14)
S8 Sn4 S9 99.05(13)
Cl5 C903 Cl7 114.3(11)
Cl5 C903 Cl6 110.7(11)
Cl7 C903 Cl6 109.1(12)
Cl5 C903 H903 107.5
Cl7 C903 H903 107.5
Cl6 C903 H903 107.5
Cl4 C902 Cl3 133(3)
Cl4 C902 H90C 104.0
Cl3 C902 H90C 104.0
Cl4 C902 H90D 104.0
Cl3 C902 H90D 104.0
H90C C902 H90D 105.5
Cl1 C901 Cl2 111.6(17)
Cl1 C901 H90A 109.3
Cl2 C901 H90A 109.3
Cl1 C901 H90B 109.3
Cl2 C901 H90B 109.3
H90A C901 H90B 108.0

loop_
_geom_bond_atom_site_label_1
_geom_bond_atom_site_label_2
_geom_bond_distance
C1 C2 1.55(2)
C1 H1A 0.9800
C1 H1B 0.9800
C1 H1C 0.9800
C2 C3 1.50(2)
C2 C14 1.52(2)
C2 Sn1 2.177(16)
C3 C4 1.506(19)
C3 H3A 0.9900
C3 H3B 0.9900
C4 N5 1.247(19)
C4 C15 1.51(2)
C7 N6 1.336(18)
C7 C16 1.45(2)
C7 C8 1.52(2)
C8 N9 1.342(19)
C8 C13 1.40(2)
C10 C11 1.37(2)
C10 N9 1.377(17)
C10 H10 0.9500
C11 C12 1.36(2)
C11 H11 0.9500
C12 C13 1.37(2)
C12 H12 0.9500
C13 H13 0.9500
C14 H14A 0.9800
C14 H14B 0.9800
C14 H14C 0.9800
C15 H15A 0.9800
C15 H15B 0.9800
C15 H15C 0.9800
C16 N17 1.33(2)
C16 C21 1.38(2)
C18 N17 1.35(2)
C18 C19 1.35(3)
C18 H18 0.9500
C19 C20 1.38(3)
C19 H19 0.9500
C20 C21 1.40(2)
C20 H20 0.9500
C21 H21 0.9500
C121 C216 1.29(2)
C121 C220 1.34(2)
C121 H121 0.9500
C201 C202 1.544(18)
C201 H20A 0.9800
C201 H20B 0.9800
C201 H20C 0.9800
C202 C203 1.54(2)
C202 C214 1.557(18)
C202 Sn2 2.158(15)
C203 C204 1.524(18)
C203 H20D 0.9900
C203 H20E 0.9900
C204 N205 1.288(18)
C204 C215 1.46(2)
C207 N206 1.320(17)
C207 C216 1.43(2)
C207 C208 1.528(19)
C208 N209 1.316(19)
C208 C213 1.38(2)
C210 N209 1.360(18)
C210 C211 1.39(3)
C210 H210 0.9500
C211 C212 1.37(3)
C211 H211 0.9500
C212 C213 1.40(2)
C212 H212 0.9500
C213 H213 0.9500
C214 H21A 0.9800
C214 H21B 0.9800
C214 H21C 0.9800
C215 H21D 0.9800
C215 H21E 0.9800
C215 H21F 0.9800
C216 N217 1.38(2)
C218 C219 1.41(3)
C218 N217 1.46(2)
C218 H218 0.9500
C219 C220 1.29(3)
C219 H219 0.9500
C220 H220 0.9500
C301 C302 1.514(19)
C301 H30A 0.9800
C301 H30B 0.9800
C301 H30C 0.9800
C302 C314 1.55(2)
C302 C303 1.56(2)
C302 Sn3 2.225(15)
C303 C304 1.50(2)
C303 H30D 0.9900
C303 H30E 0.9900
C304 N305 1.276(19)
C304 C315 1.50(2)
C307 N306 1.310(19)
C307 C308 1.47(2)
C307 C316 1.48(2)
C308 N309 1.356(18)
C308 C313 1.40(2)
C310 N309 1.363(19)
C310 C311 1.38(2)
C310 H310 0.9500
C311 C312 1.37(2)
C311 H311 0.9500
C312 C313 1.38(2)
C312 H312 0.9500
C313 H313 0.9500
C314 H31A 0.9800
C314 H31B 0.9800
C314 H31C 0.9800
C315 H31D 0.9800
C315 H31E 0.9800
C315 H31F 0.9800
C316 C321 1.35(2)
C316 N317 1.38(2)
C318 C319 1.33(2)
C318 N317 1.40(2)
C318 H318 0.9500
C319 C320 1.35(3)
C319 H319 0.9500
C320 C321 1.39(2)
C320 H320 0.9500
C321 H321 0.9500
C401 C402 1.52(2)
C401 H40A 0.9800
C401 H40B 0.9800
C401 H40C 0.9800
C402 C414 1.53(2)
C402 C403 1.57(2)
C402 Sn4 2.166(16)
C403 C404 1.460(19)
C403 H40D 0.9900
C403 H40E 0.9900
C404 N405 1.271(19)
C404 C415 1.49(2)
C407 N406 1.323(18)
C407 C408 1.47(2)
C407 C416 1.48(2)
C408 N409 1.33(2)
C408 C413 1.41(2)
C410 C411 1.38(2)
C410 N409 1.38(2)
C410 H410 0.9500
C411 C412 1.34(2)
C411 H411 0.9500
C412 C413 1.39(2)
C412 H412 0.9500
C413 H413 0.9500
C414 H41A 0.9800
C414 H41B 0.9800
C414 H41C 0.9800
C415 H41D 0.9800
C415 H41E 0.9800
C415 H41F 0.9800
C416 N417 1.326(19)
C416 C421 1.39(2)
C418 N417 1.349(19)
C418 C419 1.36(2)
C418 H418 0.9500
C419 C420 1.34(2)
C419 H419 0.9500
C420 C421 1.39(2)
C420 H420 0.9500
C421 H421 0.9500
N5 N6 1.432(15)
N6 Zn1 2.057(13)
N9 Zn1 2.066(13)
N205 N206 1.413(15)
N206 Zn2 2.069(13)
N209 Zn2 2.088(13)
N305 N306 1.403(17)
N306 Zn3 2.106(14)
N309 Zn3 2.060(13)
N405 N406 1.397(18)
N406 Zn4 2.101(13)
N409 Zn4 2.041(14)
S1 Sn2 2.423(4)
S1 Sn1 2.445(4)
S2 Zn2 2.310(5)
S2 Zn7 2.354(4)
S2 Sn1 2.439(4)
S3 Zn5 2.313(4)
S3 Zn6 2.354(4)
S3 Sn1 2.381(4)
S4 Zn1 2.286(4)
S4 Zn5 2.336(4)
S4 Sn2 2.452(4)
S5 Zn7 2.326(4)
S5 Zn8 2.370(5)
S5 Sn2 2.385(4)
S6 Zn6 2.327(4)
S6 Zn7 2.359(4)
S6 Sn3 2.406(4)
S7 Zn4 2.305(5)
S7 Zn8 2.344(4)
S7 Sn3 2.445(4)
S8 Sn4 2.417(4)
S8 Sn3 2.427(4)
S9 Zn3 2.300(4)
S9 Zn6 2.354(5)
S9 Sn4 2.447(4)
S10 Zn8 2.341(4)
S10 Zn5 2.345(4)
S10 Sn4 2.392(4)
Zn1 Br1 2.342(3)
Zn2 Br2 2.362(3)
Zn3 Br3 2.347(3)
Zn4 Br4 2.336(2)
Zn5 Br5 2.414(2)
Zn6 Br6 2.403(2)
Zn7 Br7 2.403(2)
Zn8 Br8 2.399(2)
C903 Cl5 1.697(19)
C903 Cl7 1.74(2)
C903 Cl6 1.79(2)
C903 H903 1.0000
C902 Cl4 1.643(17)
C902 Cl3 1.644(17)
C902 H90C 0.9900
C902 H90D 0.9900
C901 Cl1 1.580(17)
C901 Cl2 1.634(16)
C901 H90A 0.9900
C901 H90B 0.9900

loop_
_geom_torsion_atom_site_label_1
_geom_torsion_atom_site_label_2
_geom_torsion_atom_site_label_3
_geom_torsion_atom_site_label_4
_geom_torsion
C14 C2 C3 C4 -69.6(18)
C1 C2 C3 C4 170.8(13)
Sn1 C2 C3 C4 51.4(15)
C2 C3 C4 N5 1(2)
C2 C3 C4 C15 -174.0(14)
N6 C7 C8 N9 2.3(18)
C16 C7 C8 N9 172.0(14)
N6 C7 C8 C13 -175.9(14)
C16 C7 C8 C13 -6(2)
N9 C10 C11 C12 0(3)
C10 C11 C12 C13 -1(3)
C11 C12 C13 C8 2(2)
N9 C8 C13 C12 -3(2)
C7 C8 C13 C12 175.4(14)
N6 C7 C16 N17 56(2)
C8 C7 C16 N17 -112.7(18)
N6 C7 C16 C21 -124.6(18)
C8 C7 C16 C21 67(2)
N17 C18 C19 C20 -3(3)
C18 C19 C20 C21 2(3)
N17 C16 C21 C20 0(3)
C7 C16 C21 C20 -179.7(15)
C19 C20 C21 C16 -1(3)
C201 C202 C203 C204 171.9(12)
C214 C202 C203 C204 -69.3(16)
Sn2 C202 C203 C204 50.9(14)
C202 C203 C204 N205 -3.4(19)
C202 C203 C204 C215 -179.5(14)
N206 C207 C208 N209 9(2)
C216 C207 C208 N209 -169.3(15)
N206 C207 C208 C213 -172.2(15)
C216 C207 C208 C213 9(2)
N209 C210 C211 C212 -3(3)
C210 C211 C212 C213 1(3)
N209 C208 C213 C212 0(3)
C207 C208 C213 C212 -178.2(16)
C211 C212 C213 C208 0(3)
C220 C121 C216 N217 7(3)
C220 C121 C216 C207 179(2)
N206 C207 C216 C121 58(3)
C208 C207 C216 C121 -123.3(19)
N206 C207 C216 N217 -129.4(18)
C208 C207 C216 N217 49(2)
N217 C218 C219 C220 6(3)
C218 C219 C220 C121 -9(4)
C216 C121 C220 C219 3(4)
C301 C302 C303 C304 -166.1(14)
C314 C302 C303 C304 68.2(18)
Sn3 C302 C303 C304 -45.4(17)
C302 C303 C304 N305 9(2)
C302 C303 C304 C315 -173.0(16)
N306 C307 C308 N309 -2(2)
C316 C307 C308 N309 179.1(14)
N306 C307 C308 C313 178.4(16)
C316 C307 C308 C313 -1(2)
N309 C310 C311 C312 2(2)
C310 C311 C312 C313 -2(3)
C311 C312 C313 C308 0(3)
N309 C308 C313 C312 1(2)
C307 C308 C313 C312 -179.0(15)
N306 C307 C316 C321 -99(2)
C308 C307 C316 C321 80(2)
N306 C307 C316 N317 84(2)
C308 C307 C316 N317 -97(2)
N317 C318 C319 C320 -4(4)
C318 C319 C320 C321 6(5)
N317 C316 C321 C320 -1(3)
C307 C316 C321 C320 -177(2)
C319 C320 C321 C316 -4(4)
C401 C402 C403 C404 -166.1(13)
C414 C402 C403 C404 73.6(17)
Sn4 C402 C403 C404 -45.0(15)
C402 C403 C404 N405 10.0(19)
C402 C403 C404 C415 -174.8(13)
N406 C407 C408 N409 5(2)
C416 C407 C408 N409 -174.0(15)
N406 C407 C408 C413 -173.7(15)
C416 C407 C408 C413 8(2)
N409 C410 C411 C412 -1(3)
C410 C411 C412 C413 2(3)
C411 C412 C413 C408 -4(2)
N409 C408 C413 C412 5(2)
C407 C408 C413 C412 -176.4(14)
N406 C407 C416 N417 -131.7(16)
C408 C407 C416 N417 47(2)
N406 C407 C416 C421 44(2)
C408 C407 C416 C421 -137.6(17)
N417 C418 C419 C420 3(3)
C418 C419 C420 C421 1(3)
C419 C420 C421 C416 -3(3)
N417 C416 C421 C420 1(3)
C407 C416 C421 C420 -174.6(15)
C15 C4 N5 N6 -1(3)
C3 C4 N5 N6 -175.8(12)
C16 C7 N6 N5 19(2)
C8 C7 N6 N5 -171.6(12)
C16 C7 N6 Zn1 -174.1(11)
C8 C7 N6 Zn1 -4.5(17)
C4 N5 N6 C7 -104.6(18)
C4 N5 N6 Zn1 89.6(17)
C13 C8 N9 C10 2(2)
C7 C8 N9 C10 -176.2(12)
C13 C8 N9 Zn1 179.1(12)
C7 C8 N9 Zn1 0.9(16)
C11 C10 N9 C8 -1(2)
C11 C10 N9 Zn1 -177.4(12)
C21 C16 N17 C18 0(2)
C7 C16 N17 C18 179.2(14)
C19 C18 N17 C16 2(3)
C215 C204 N205 N206 2(2)
C203 C204 N205 N206 -173.5(11)
C216 C207 N206 N205 2(2)
C208 C207 N206 N205 -176.5(12)
C216 C207 N206 Zn2 169.9(13)
C208 C207 N206 Zn2 -8.6(17)
C204 N205 N206 C207 -97.1(17)
C204 N205 N206 Zn2 95.5(15)
C213 C208 N209 C210 -2(3)
C207 C208 N209 C210 176.4(14)
C213 C208 N209 Zn2 176.0(13)
C207 C208 N209 Zn2 -5.3(17)
C211 C210 N209 C208 3(3)
C211 C210 N209 Zn2 -174.8(14)
C121 C216 N217 C218 -9(3)
C207 C216 N217 C218 179.3(17)
C219 C218 N217 C216 2(3)
C303 C304 N305 N306 173.7(13)
C315 C304 N305 N306 -4(3)
C308 C307 N306 N305 175.0(12)
C316 C307 N306 N305 -6(2)
C308 C307 N306 Zn3 3.6(17)
C316 C307 N306 Zn3 -177.2(11)
C304 N305 N306 C307 94.8(18)
C304 N305 N306 Zn3 -94.8(15)
C313 C308 N309 C310 -1(2)
C307 C308 N309 C310 179.0(13)
C313 C308 N309 Zn3 178.8(12)
C307 C308 N309 Zn3 -1.1(17)
C311 C310 N309 C308 0(2)
C311 C310 N309 Zn3 179.8(12)
C321 C316 N317 C318 3(3)
C307 C316 N317 C318 179.3(15)
C319 C318 N317 C316 -1(3)
C403 C404 N405 N406 169.5(11)
C415 C404 N405 N406 -6(2)
C408 C407 N406 N405 176.2(12)
C416 C407 N406 N405 -5(2)
C408 C407 N406 Zn4 -0.3(17)
C416 C407 N406 Zn4 178.3(12)
C404 N405 N406 C407 87.6(18)
C404 N405 N406 Zn4 -96.0(15)
C413 C408 N409 C410 -5(2)
C407 C408 N409 C410 177.0(14)
C413 C408 N409 Zn4 171.6(12)
C407 C408 N409 Zn4 -6.7(19)
C411 C410 N409 C408 3(2)
C411 C410 N409 Zn4 -173.0(14)
C421 C416 N417 C418 3(2)
C407 C416 N417 C418 178.4(14)
C419 C418 N417 C416 -5(3)
C7 N6 Zn1 N9 3.9(11)
N5 N6 Zn1 N9 169.2(12)
C7 N6 Zn1 S4 -99.0(11)
N5 N6 Zn1 S4 66.2(12)
C7 N6 Zn1 Br1 105.2(11)
N5 N6 Zn1 Br1 -89.5(11)
C8 N9 Zn1 N6 -2.4(10)
C10 N9 Zn1 N6 174.4(12)
C8 N9 Zn1 S4 117.6(10)
C10 N9 Zn1 S4 -65.6(12)
C8 N9 Zn1 Br1 -114.0(10)
C10 N9 Zn1 Br1 62.9(11)
Zn5 S4 Zn1 N6 18.4(5)
Sn2 S4 Zn1 N6 -91.7(5)
Zn5 S4 Zn1 N9 -67.6(4)
Sn2 S4 Zn1 N9 -177.7(4)
Zn5 S4 Zn1 Br1 172.76(11)
Sn2 S4 Zn1 Br1 62.66(16)
C207 N206 Zn2 N209 4.8(12)
N205 N206 Zn2 N209 172.3(12)
C207 N206 Zn2 S2 -92.6(12)
N205 N206 Zn2 S2 74.9(11)
C207 N206 Zn2 Br2 104.5(11)
N205 N206 Zn2 Br2 -88.0(11)
C208 N209 Zn2 N206 0.7(11)
C210 N209 Zn2 N206 178.9(14)
C208 N209 Zn2 S2 120.4(11)
C210 N209 Zn2 S2 -61.4(14)
C208 N209 Zn2 Br2 -110.2(11)
C210 N209 Zn2 Br2 67.9(14)
Zn7 S2 Zn2 N206 7.8(4)
Sn1 S2 Zn2 N206 -101.9(4)
Zn7 S2 Zn2 N209 -75.6(4)
Sn1 S2 Zn2 N209 174.8(4)
Zn7 S2 Zn2 Br2 168.84(11)
Sn1 S2 Zn2 Br2 59.17(17)
C308 N309 Zn3 N306 2.2(11)
C310 N309 Zn3 N306 -177.9(14)
C308 N309 Zn3 S9 -111.9(11)
C310 N309 Zn3 S9 68.0(13)
C308 N309 Zn3 Br3 111.6(11)
C310 N309 Zn3 Br3 -68.5(13)
C307 N306 Zn3 N309 -3.2(11)
N305 N306 Zn3 N309 -173.8(12)
C307 N306 Zn3 S9 98.0(11)
N305 N306 Zn3 S9 -72.5(12)
C307 N306 Zn3 Br3 -107.6(11)
N305 N306 Zn3 Br3 81.8(11)
Zn6 S9 Zn3 N309 64.9(4)
Sn4 S9 Zn3 N309 174.1(4)
Zn6 S9 Zn3 N306 -19.3(5)
Sn4 S9 Zn3 N306 89.9(4)
Zn6 S9 Zn3 Br3 -169.44(11)
Sn4 S9 Zn3 Br3 -60.23(19)
C408 N409 Zn4 N406 4.9(13)
C410 N409 Zn4 N406 -179.2(14)
C408 N409 Zn4 S7 -107.6(12)
C410 N409 Zn4 S7 68.4(13)
C408 N409 Zn4 Br4 114.8(12)
C410 N409 Zn4 Br4 -69.3(13)
C407 N406 Zn4 N409 -2.3(12)
N405 N406 Zn4 N409 -178.9(11)
C407 N406 Zn4 S7 93.6(11)
N405 N406 Zn4 S7 -82.9(10)
C407 N406 Zn4 Br4 -106.9(11)
N405 N406 Zn4 Br4 76.6(10)
Zn8 S7 Zn4 N409 73.4(4)
Sn3 S7 Zn4 N409 -178.0(4)
Zn8 S7 Zn4 N406 -7.3(4)
Sn3 S7 Zn4 N406 101.3(4)
Zn8 S7 Zn4 Br4 -162.59(12)
Sn3 S7 Zn4 Br4 -54.0(2)
Zn6 S3 Zn5 S4 -126.65(18)
Sn1 S3 Zn5 S4 1.3(2)
Zn6 S3 Zn5 S10 -9.3(2)
Sn1 S3 Zn5 S10 118.73(18)
Zn6 S3 Zn5 Br5 108.41(16)
Sn1 S3 Zn5 Br5 -123.61(15)
Zn1 S4 Zn5 S3 -64.97(19)
Sn2 S4 Zn5 S3 39.3(2)
Zn1 S4 Zn5 S10 169.74(15)
Sn2 S4 Zn5 S10 -85.94(17)
Zn1 S4 Zn5 Br5 56.52(16)
Sn2 S4 Zn5 Br5 160.84(11)
Zn8 S10 Zn5 S3 -78.8(2)
Sn4 S10 Zn5 S3 51.5(2)
Zn8 S10 Zn5 S4 49.90(17)
Sn4 S10 Zn5 S4 -179.87(16)
Zn8 S10 Zn5 Br5 165.72(12)
Sn4 S10 Zn5 Br5 -64.05(17)
Zn7 S6 Zn6 S9 141.01(16)
Sn3 S6 Zn6 S9 11.2(2)
Zn7 S6 Zn6 S3 18.9(2)
Sn3 S6 Zn6 S3 -110.95(19)
Zn7 S6 Zn6 Br6 -95.44(15)
Sn3 S6 Zn6 Br6 134.76(14)
Zn3 S9 Zn6 S6 57.6(2)
Sn4 S9 Zn6 S6 -48.4(2)
Zn3 S9 Zn6 S3 -169.99(15)
Sn4 S9 Zn6 S3 83.95(16)
Zn3 S9 Zn6 Br6 -62.34(16)
Sn4 S9 Zn6 Br6 -168.40(10)
Zn5 S3 Zn6 S6 75.2(2)
Sn1 S3 Zn6 S6 -55.7(2)
Zn5 S3 Zn6 S9 -55.3(2)
Sn1 S3 Zn6 S9 173.85(16)
Zn5 S3 Zn6 Br6 -169.71(15)
Sn1 S3 Zn6 Br6 59.40(17)
Zn8 S5 Zn7 S2 -128.76(18)
Sn2 S5 Zn7 S2 -2.5(3)
Zn8 S5 Zn7 S6 -6.3(2)
Sn2 S5 Zn7 S6 120.01(18)
Zn8 S5 Zn7 Br7 111.95(16)
Sn2 S5 Zn7 Br7 -121.75(16)
Zn2 S2 Zn7 S5 -56.5(2)
Sn1 S2 Zn7 S5 42.9(2)
Zn2 S2 Zn7 S6 177.95(14)
Sn1 S2 Zn7 S6 -82.58(17)
Zn2 S2 Zn7 Br7 64.23(15)
Sn1 S2 Zn7 Br7 163.70(13)
Zn6 S6 Zn7 S5 -82.49(18)
Sn3 S6 Zn7 S5 47.2(2)
Zn6 S6 Zn7 S2 46.65(18)
Sn3 S6 Zn7 S2 176.34(15)
Zn6 S6 Zn7 Br7 158.87(12)
Sn3 S6 Zn7 Br7 -71.45(17)
Zn5 S10 Zn8 S7 138.44(16)
Sn4 S10 Zn8 S7 10.3(2)
Zn5 S10 Zn8 S5 17.8(2)
Sn4 S10 Zn8 S5 -110.33(18)
Zn5 S10 Zn8 Br8 -97.16(15)
Sn4 S10 Zn8 Br8 134.72(15)
Zn4 S7 Zn8 S10 54.4(2)
Sn3 S7 Zn8 S10 -47.7(2)
Zn4 S7 Zn8 S5 -176.22(16)
Sn3 S7 Zn8 S5 81.75(18)
Zn4 S7 Zn8 Br8 -66.11(18)
Sn3 S7 Zn8 Br8 -168.13(12)
Zn7 S5 Zn8 S10 73.5(2)
Sn2 S5 Zn8 S10 -57.6(2)
Zn7 S5 Zn8 S7 -55.4(2)
Sn2 S5 Zn8 S7 173.49(15)
Zn7 S5 Zn8 Br8 -171.48(14)
Sn2 S5 Zn8 Br8 57.41(16)
C3 C2 Sn1 S3 -120.8(10)
C14 C2 Sn1 S3 2.6(11)
C1 C2 Sn1 S3 121.6(11)
C3 C2 Sn1 S2 119.5(9)
C14 C2 Sn1 S2 -117.1(9)
C1 C2 Sn1 S2 1.9(12)
C3 C2 Sn1 S1 14.8(11)
C14 C2 Sn1 S1 138.2(8)
C1 C2 Sn1 S1 -102.8(11)
Zn5 S3 Sn1 C2 130.9(4)
Zn6 S3 Sn1 C2 -100.7(4)
Zn5 S3 Sn1 S2 -109.28(18)
Zn6 S3 Sn1 S2 19.1(2)
Zn5 S3 Sn1 S1 -2.4(2)
Zn6 S3 Sn1 S1 125.99(16)
Zn2 S2 Sn1 C2 -86.1(5)
Zn7 S2 Sn1 C2 166.6(5)
Zn2 S2 Sn1 S3 150.24(14)
Zn7 S2 Sn1 S3 42.85(19)
Zn2 S2 Sn1 S1 29.43(16)
Zn7 S2 Sn1 S1 -77.96(17)
Sn2 S1 Sn1 C2 -171.9(4)
Sn2 S1 Sn1 S3 -37.6(2)
Sn2 S1 Sn1 S2 75.88(17)
C203 C202 Sn2 S5 -120.2(8)
C201 C202 Sn2 S5 120.0(9)
C214 C202 Sn2 S5 0.0(11)
C203 C202 Sn2 S1 15.1(10)
C201 C202 Sn2 S1 -104.7(9)
C214 C202 Sn2 S1 135.2(9)
C203 C202 Sn2 S4 121.6(8)
C201 C202 Sn2 S4 1.8(10)
C214 C202 Sn2 S4 -118.3(9)
Zn7 S5 Sn2 C202 135.2(5)
Zn8 S5 Sn2 C202 -94.9(5)
Zn7 S5 Sn2 S1 1.5(3)
Zn8 S5 Sn2 S1 131.37(17)
Zn7 S5 Sn2 S4 -107.79(19)
Zn8 S5 Sn2 S4 22.13(19)
Sn1 S1 Sn2 C202 -174.0(4)
Sn1 S1 Sn2 S5 -40.6(2)
Sn1 S1 Sn2 S4 74.51(16)
Zn1 S4 Sn2 C202 -87.7(4)
Zn5 S4 Sn2 C202 166.5(4)
Zn1 S4 Sn2 S5 151.14(14)
Zn5 S4 Sn2 S5 45.33(18)
Zn1 S4 Sn2 S1 29.64(16)
Zn5 S4 Sn2 S1 -76.17(17)
C301 C302 Sn3 S6 -131.6(11)
C314 C302 Sn3 S6 -10.4(12)
C303 C302 Sn3 S6 108.4(11)
C301 C302 Sn3 S8 90.2(12)
C314 C302 Sn3 S8 -148.6(9)
C303 C302 Sn3 S8 -29.8(12)
C301 C302 Sn3 S7 -13.7(13)
C314 C302 Sn3 S7 107.5(10)
C303 C302 Sn3 S7 -133.6(10)
Zn6 S6 Sn3 C302 -141.8(5)
Zn7 S6 Sn3 C302 93.9(5)
Zn6 S6 Sn3 S8 -6.6(2)
Zn7 S6 Sn3 S8 -130.93(17)
Zn6 S6 Sn3 S7 103.28(18)
Zn7 S6 Sn3 S7 -21.1(2)
Sn4 S8 Sn3 C302 176.7(5)
Sn4 S8 Sn3 S6 39.7(2)
Sn4 S8 Sn3 S7 -75.96(16)
Zn4 S7 Sn3 C302 86.3(5)
Zn8 S7 Sn3 C302 -165.9(5)
Zn4 S7 Sn3 S6 -150.93(13)
Zn8 S7 Sn3 S6 -43.08(19)
Zn4 S7 Sn3 S8 -27.75(15)
Zn8 S7 Sn3 S8 80.10(17)
C401 C402 Sn4 S10 -135.9(11)
C414 C402 Sn4 S10 -15.9(11)
C403 C402 Sn4 S10 103.6(10)
C401 C402 Sn4 S8 88.4(12)
C414 C402 Sn4 S8 -151.6(9)
C403 C402 Sn4 S8 -32.1(11)
C401 C402 Sn4 S9 -18.4(13)
C414 C402 Sn4 S9 101.6(10)
C403 C402 Sn4 S9 -138.9(9)
Zn8 S10 Sn4 C402 -141.0(5)
Zn5 S10 Sn4 C402 92.8(5)
Zn8 S10 Sn4 S8 -7.4(2)
Zn5 S10 Sn4 S8 -133.53(17)
Zn8 S10 Sn4 S9 103.59(18)
Zn5 S10 Sn4 S9 -22.6(2)
Sn3 S8 Sn4 C402 175.4(5)
Sn3 S8 Sn4 S10 42.0(2)
Sn3 S8 Sn4 S9 -74.14(17)
Zn3 S9 Sn4 C402 89.3(5)
Zn6 S9 Sn4 C402 -163.1(5)
Zn3 S9 Sn4 S10 -150.39(15)
Zn6 S9 Sn4 S10 -42.75(17)
Zn3 S9 Sn4 S8 -27.56(18)
Zn6 S9 Sn4 S8 80.08(17)
